data_4348660
loop_
_publ_author_name
'Hu, Yong'
'Zhang, Lei'
'Chang, Fei-Fan'
'Zhao, Pei-Chen'
'Feng, Gen-Feng'
'Zhang, Kun'
'Huang, Wei'

_publ_section_title
;
 Construction of Chiral [4 + 4] and [2 + 2] Schiff-Base Macrocyclic
 Zinc(II) Complexes Influenced by Counterions and Pendant Arms.
;
_journal_issue 17
_journal_name_full 'Inorganic chemistry'
_journal_page_first 8260
_journal_page_last 8262
_journal_paper_doi 10.1021/acs.inorgchem.6b01493
_journal_volume 55
_journal_year 2016
_chemical_absolute_configuration rm
_chemical_formula_moiety 'C60 H64 Cl4 N6 O6 Zn2, 4(C2 H6 O), 2(N O3)'
_chemical_formula_sum 'C68 H88 Cl4 N8 O16 Zn2'
_chemical_formula_weight 1546.04
_space_group_crystal_system tetragonal
_space_group_IT_number 96
_space_group_name_Hall 'P 4nw 2abw'
_space_group_name_H-M_alt 'P 43 21 2'
_atom_sites_solution_hydrogens mixed
_audit_creation_method SHELXL-2014/7
_cell_angle_alpha 90
_cell_angle_beta 90
_cell_angle_gamma 90
_cell_formula_units_Z 4
_cell_length_a 14.8383(10)
_cell_length_b 14.8383(10)
_cell_length_c 33.384(5)
_cell_measurement_reflns_used 2553
_cell_measurement_temperature 123(2)
_cell_measurement_theta_max 17.861
_cell_measurement_theta_min 2.293
_cell_volume 7350.3(13)
_computing_cell_refinement SMART
_computing_data_collection 'SMART (BRUKER 2000)'
_computing_data_reduction 'SAINT (BRUKER 2000)'
_computing_molecular_graphics SHELXTL
_computing_publication_material SHELXTL
_computing_structure_refinement SHELXTL
_computing_structure_solution 'SHELXTL (BRUKER 2000)'
_diffrn_ambient_temperature 123(2)
_diffrn_measured_fraction_theta_full 1.000
_diffrn_measured_fraction_theta_max 1.000
_diffrn_measurement_device_type 'Bruker CCD area detector'
_diffrn_measurement_method '\f and \w scans'
_diffrn_radiation_monochromator graphite
_diffrn_radiation_source 'sealed tube'
_diffrn_radiation_type MoK\a
_diffrn_radiation_wavelength 0.71073
_diffrn_reflns_av_R_equivalents 0.1336
_diffrn_reflns_av_unetI/netI 0.0913
_diffrn_reflns_Laue_measured_fraction_full 1.000
_diffrn_reflns_Laue_measured_fraction_max 1.000
_diffrn_reflns_limit_h_max 17
_diffrn_reflns_limit_h_min -17
_diffrn_reflns_limit_k_max 17
_diffrn_reflns_limit_k_min -17
_diffrn_reflns_limit_l_max 18
_diffrn_reflns_limit_l_min -39
_diffrn_reflns_number 40558
_diffrn_reflns_point_group_measured_fraction_full 1.000
_diffrn_reflns_point_group_measured_fraction_max 1.000
_diffrn_reflns_theta_full 24.996
_diffrn_reflns_theta_max 24.996
_diffrn_reflns_theta_min 1.836
_diffrn_standards_decay_% 0
_diffrn_standards_interval_count 0
_diffrn_standards_interval_time 0
_diffrn_standards_number 0
_exptl_absorpt_coefficient_mu 0.868
_exptl_absorpt_correction_T_max 0.9182
_exptl_absorpt_correction_T_min 0.9030
_exptl_absorpt_correction_type multi-scan
_exptl_absorpt_process_details 'SADABS, Bruker(2000)'
_exptl_crystal_colour 'light green'
_exptl_crystal_density_diffrn 1.397
_exptl_crystal_density_method 'not measured'
_exptl_crystal_description block
_exptl_crystal_F_000 3232
_exptl_crystal_size_max 0.120
_exptl_crystal_size_mid 0.100
_exptl_crystal_size_min 0.100
_refine_diff_density_max 0.419
_refine_diff_density_min -0.482
_refine_diff_density_rms 0.069
_refine_ls_abs_structure_details
;
 Flack x determined using 1448 quotients [(I+)-(I-)]/[(I+)+(I-)]
 (Parsons, Flack and Wagner, Acta Cryst. B69 (2013) 249-259).
;
_refine_ls_abs_structure_Flack 0.011(11)
_refine_ls_extinction_method none
_refine_ls_goodness_of_fit_ref 1.002
_refine_ls_hydrogen_treatment constr
_refine_ls_matrix_type full
_refine_ls_number_parameters 444
_refine_ls_number_reflns 6475
_refine_ls_number_restraints 1
_refine_ls_restrained_S_all 1.002
_refine_ls_R_factor_all 0.0974
_refine_ls_R_factor_gt 0.0517
_refine_ls_shift/su_max 0.001
_refine_ls_shift/su_mean 0.000
_refine_ls_structure_factor_coef Fsqd
_refine_ls_weighting_details 'w=1/[\s^2^(Fo^2^)+(0.0555P)^2^] where P=(Fo^2^+2Fc^2^)/3'
_refine_ls_weighting_scheme calc
_refine_ls_wR_factor_gt 0.1043
_refine_ls_wR_factor_ref 0.1177
_reflns_Friedel_coverage 0.728
_reflns_Friedel_fraction_full 1.000
_reflns_Friedel_fraction_max 1.000
_reflns_number_gt 4443
_reflns_number_total 6475
_reflns_threshold_expression 'I > 2\s(I)'
_cod_data_source_file ic6b01493_si_002.cif
_cod_data_source_block 3
_cod_original_cell_volume 7350.4(14)
_cod_database_code 4348660
_shelx_shelxl_version_number 2014/7
_shelx_space_group_comment
;
The symmetry employed for this shelxl refinement is uniquely defined
by the following loop, which should always be used as a source of
symmetry information in preference to the above space-group names.
They are only intended as comments.
;
_shelx_estimated_absorpt_t_min 0.903
_shelx_estimated_absorpt_t_max 0.918

loop_
_space_group_symop_operation_xyz
'x, y, z'
'-x, -y, z+1/2'
'-y+1/2, x+1/2, z+3/4'
'y+1/2, -x+1/2, z+1/4'
'-x+1/2, y+1/2, -z+3/4'
'x+1/2, -y+1/2, -z+1/4'
'y, x, -z'
'-y, -x, -z+1/2'

loop_
_atom_site_label
_atom_site_type_symbol
_atom_site_fract_x
_atom_site_fract_y
_atom_site_fract_z
_atom_site_U_iso_or_equiv
_atom_site_adp_type
_atom_site_occupancy
_atom_site_site_symmetry_order
_atom_site_calc_flag
_atom_site_refinement_flags_posn
_atom_site_refinement_flags_adp
Zn1 Zn 1.01755(5) 0.84561(5) 1.03787(2) 0.0290(2) Uani 1 1 d . .
C1 C 1.0145(5) 0.7091(4) 0.97373(19) 0.0265(16) Uani 1 1 d . .
C2 C 1.1090(4) 0.7107(5) 0.9688(2) 0.0299(16) Uani 1 1 d . .
C3 C 1.1501(5) 0.6468(5) 0.9443(2) 0.0351(17) Uani 1 1 d . .
H3 H 1.2136 0.6486 0.9407 0.042 Uiso 1 1 calc R U
C4 C 1.1010(5) 0.5814(5) 0.9253(2) 0.0363(19) Uani 1 1 d . .
C5 C 1.0086(5) 0.5799(5) 0.9288(2) 0.0333(18) Uani 1 1 d . .
H5 H 0.9745 0.5353 0.9151 0.040 Uiso 1 1 calc R U
C6 C 0.9658(5) 0.6431(4) 0.9521(2) 0.0279(17) Uani 1 1 d . .
C7 C 1.1679(5) 0.7785(5) 0.9869(2) 0.0327(18) Uani 1 1 d . .
H7 H 1.2298 0.7770 0.9796 0.039 Uiso 1 1 calc R U
C8 C 1.2043(4) 0.9077(4) 1.0277(2) 0.0295(17) Uani 1 1 d . .
H8 H 1.2162 0.8918 1.0563 0.035 Uiso 1 1 calc R U
C9 C 1.1522(4) 0.9966(4) 1.0275(2) 0.0316(16) Uani 1 1 d . .
H9 H 1.1397 1.0113 0.9988 0.038 Uiso 1 1 calc R U
C10 C 1.2063(5) 1.0749(5) 1.0444(2) 0.0386(19) Uani 1 1 d . .
H10A H 1.2140 1.0664 1.0736 0.046 Uiso 1 1 calc R U
H10B H 1.1726 1.1316 1.0402 0.046 Uiso 1 1 calc R U
C11 C 1.2986(5) 1.0824(5) 1.0247(3) 0.047(2) Uani 1 1 d . .
H11A H 1.2912 1.0998 0.9963 0.056 Uiso 1 1 calc R U
H11B H 1.3341 1.1299 1.0382 0.056 Uiso 1 1 calc R U
C12 C 1.3484(5) 0.9937(5) 1.0272(2) 0.045(2) Uani 1 1 d . .
H12A H 1.3586 0.9782 1.0556 0.054 Uiso 1 1 calc R U
H12B H 1.4080 1.0000 1.0141 0.054 Uiso 1 1 calc R U
C13 C 1.2960(5) 0.9172(5) 1.0069(2) 0.040(2) Uani 1 1 d . .
H13A H 1.3302 0.8601 1.0091 0.048 Uiso 1 1 calc R U
H13B H 1.2873 0.9309 0.9781 0.048 Uiso 1 1 calc R U
C14 C 1.0253(5) 1.0380(5) 1.0690(2) 0.0323(18) Uani 1 1 d . .
H14 H 1.0567 1.0931 1.0729 0.039 Uiso 1 1 calc R U
C15 C 0.9386(4) 1.0288(5) 1.0887(2) 0.0298(17) Uani 1 1 d . .
C16 C 0.8848(4) 0.9503(5) 1.0862(2) 0.0302(17) Uani 1 1 d . .
C17 C 0.8006(4) 0.9507(4) 1.1067(2) 0.0273(16) Uani 1 1 d . .
C18 C 0.7726(5) 1.0252(5) 1.1278(2) 0.0333(18) Uani 1 1 d . .
H18 H 0.7163 1.0244 1.1412 0.040 Uiso 1 1 calc R U
C19 C 0.8265(5) 1.1018(5) 1.1295(2) 0.0314(18) Uani 1 1 d . .
C20 C 0.9075(5) 1.1039(5) 1.1102(2) 0.0370(19) Uani 1 1 d . .
H20 H 0.9434 1.1568 1.1114 0.044 Uiso 1 1 calc R U
C21 C 0.8644(4) 0.7474(5) 0.8934(2) 0.0279(17) Uani 1 1 d . .
H21A H 0.8748 0.6882 0.8804 0.034 Uiso 1 1 calc R U
H21B H 0.8182 0.7799 0.8776 0.034 Uiso 1 1 calc R U
C22 C 0.8643(4) 0.6463(5) 0.9542(2) 0.0309(17) Uani 1 1 d . .
H22A H 0.8388 0.5943 0.9395 0.037 Uiso 1 1 calc R U
H22B H 0.8448 0.6421 0.9825 0.037 Uiso 1 1 calc R U
C23 C 0.7283(4) 0.7399(5) 0.9374(2) 0.0288(17) Uani 1 1 d . .
H23A H 0.7111 0.8023 0.9302 0.035 Uiso 1 1 calc R U
H23B H 0.7078 0.7289 0.9652 0.035 Uiso 1 1 calc R U
C24 C 0.6795(5) 0.6755(5) 0.9097(2) 0.042(2) Uani 1 1 d . .
H24A H 0.7016 0.6840 0.8820 0.050 Uiso 1 1 calc R U
H24B H 0.6930 0.6127 0.9178 0.050 Uiso 1 1 calc R U
C25 C 0.5787(5) 0.6904(5) 0.9108(2) 0.040(2) Uani 1 1 d . .
C26 C 0.5411(5) 0.7694(5) 0.8993(2) 0.040(2) Uani 1 1 d . .
H26 H 0.5797 0.8166 0.8906 0.049 Uiso 1 1 calc R U
C27 C 0.4493(6) 0.7845(6) 0.8995(3) 0.053(2) Uani 1 1 d . .
H27 H 0.4263 0.8420 0.8924 0.064 Uiso 1 1 calc R U
C28 C 0.3920(6) 0.7174(9) 0.9100(3) 0.078(3) Uani 1 1 d . .
H28 H 0.3290 0.7280 0.9119 0.094 Uiso 1 1 calc R U
C29 C 0.4286(7) 0.6308(8) 0.9180(3) 0.084(4) Uani 1 1 d . .
H29 H 0.3895 0.5812 0.9226 0.100 Uiso 1 1 calc R U
C30 C 0.5223(6) 0.6185(7) 0.9191(3) 0.072(3) Uani 1 1 d . .
H30 H 0.5470 0.5611 0.9256 0.086 Uiso 1 1 calc R U
C31 C 0.0815(5) 0.5299(5) 0.0416(2) 0.047(2) Uani 1 1 d . .
H31A H 0.1051 0.4700 0.0495 0.056 Uiso 1 1 calc R U
H31B H 0.0847 0.5349 0.0121 0.056 Uiso 1 1 calc R U
C32 C -0.0144(6) 0.5391(6) 0.0551(2) 0.059(3) Uani 1 1 d . .
H32A H -0.0168 0.5377 0.0845 0.088 Uiso 1 1 calc R U
H32B H -0.0501 0.4892 0.0443 0.088 Uiso 1 1 calc R U
H32C H -0.0389 0.5964 0.0455 0.088 Uiso 1 1 calc R U
C33 C 0.3559(7) 0.5428(9) 0.0189(3) 0.092(4) Uani 1 1 d . .
H33A H 0.3779 0.5155 0.0441 0.110 Uiso 1 1 calc R U
H33B H 0.4087 0.5624 0.0029 0.110 Uiso 1 1 calc R U
C34 C 0.3010(8) 0.4752(8) -0.0045(4) 0.117(4) Uani 1 1 d . .
H34A H 0.2561 0.4475 0.0132 0.175 Uiso 1 1 calc R U
H34B H 0.3409 0.4283 -0.0152 0.175 Uiso 1 1 calc DR U
H34C H 0.2703 0.5057 -0.0267 0.175 Uiso 1 1 calc R U
Cl1 Cl 1.15629(14) 0.50230(14) 0.89511(7) 0.0593(6) Uani 1 1 d . .
Cl2 Cl 0.78814(14) 1.19638(13) 1.15581(7) 0.0482(6) Uani 1 1 d . .
N1 N 1.1435(4) 0.8394(4) 1.01159(17) 0.0304(14) Uani 1 1 d . .
N2 N 1.0639(4) 0.9785(4) 1.04658(18) 0.0307(14) Uani 1 1 d . .
N3 N 0.8296(3) 0.7325(4) 0.93619(16) 0.0249(13) Uani 1 1 d . .
N5 N 0.4133(4) 0.7720(5) 0.0845(2) 0.0442(18) Uani 1 1 d . .
O1 O 0.9672(3) 0.7662(3) 0.99586(14) 0.0319(12) Uani 1 1 d . .
H1A H 0.9411 0.8011 0.9793 0.048 Uiso 1 1 d R U
O2 O 0.9062(3) 0.8767(3) 1.06639(15) 0.0323(13) Uani 1 1 d . .
O3 O 1.0587(3) 0.7560(3) 1.08143(14) 0.0362(12) Uani 1 1 d . .
H3A H 1.0158 0.7478 1.0979 0.054 Uiso 1 1 d R U
H3B H 1.0725 0.7062 1.0705 0.054 Uiso 1 1 d R U
O4 O 0.3322(4) 0.7774(4) 0.07908(18) 0.0589(16) Uani 1 1 d . .
O5 O 0.4534(5) 0.7158(6) 0.0648(3) 0.141(4) Uani 1 1 d . .
O6 O 0.4543(4) 0.8211(4) 0.10839(18) 0.0574(17) Uani 1 1 d . .
O7 O 0.1342(4) 0.5988(3) 0.05960(15) 0.0449(14) Uani 1 1 d . .
H7A H 0.1895 0.5872 0.0554 0.067 Uiso 1 1 d R U
O8 O 0.3003(4) 0.6168(5) 0.0273(2) 0.074(2) Uani 1 1 d . .
H8A H 0.3234 0.6472 0.0463 0.112 Uiso 1 1 d R U

loop_
_atom_site_aniso_label
_atom_site_aniso_U_11
_atom_site_aniso_U_22
_atom_site_aniso_U_33
_atom_site_aniso_U_23
_atom_site_aniso_U_13
_atom_site_aniso_U_12
Zn1 0.0260(4) 0.0314(5) 0.0295(4) -0.0018(4) 0.0016(4) -0.0015(4)
C1 0.035(4) 0.026(4) 0.018(4) 0.001(3) 0.004(3) 0.002(3)
C2 0.029(4) 0.032(4) 0.029(4) 0.001(4) 0.002(3) -0.002(3)
C3 0.031(4) 0.039(4) 0.035(4) -0.002(4) 0.008(4) 0.001(4)
C4 0.043(5) 0.026(4) 0.041(5) -0.005(4) 0.004(4) 0.007(4)
C5 0.033(5) 0.029(4) 0.039(5) 0.001(4) -0.004(4) -0.003(3)
C6 0.033(4) 0.024(4) 0.027(4) 0.002(3) -0.001(3) -0.001(3)
C7 0.026(4) 0.041(4) 0.032(4) 0.009(4) -0.004(4) 0.005(4)
C8 0.026(4) 0.035(4) 0.027(4) -0.002(3) 0.001(3) -0.007(3)
C9 0.029(4) 0.037(4) 0.029(4) 0.003(3) 0.004(3) -0.008(3)
C10 0.035(4) 0.043(5) 0.038(5) 0.002(4) 0.004(4) -0.006(4)
C11 0.040(5) 0.054(5) 0.047(5) -0.002(4) 0.003(4) -0.022(4)
C12 0.030(4) 0.058(6) 0.046(5) -0.007(4) 0.006(4) -0.010(4)
C13 0.034(4) 0.052(5) 0.033(4) 0.002(4) -0.003(4) -0.015(4)
C14 0.033(4) 0.029(4) 0.035(4) 0.000(4) -0.007(4) -0.008(3)
C15 0.026(4) 0.034(4) 0.030(4) 0.001(4) 0.003(3) -0.007(3)
C16 0.024(4) 0.034(4) 0.032(4) 0.002(4) -0.003(4) 0.001(3)
C17 0.031(4) 0.026(4) 0.026(4) -0.006(3) -0.008(3) -0.003(3)
C18 0.036(4) 0.035(4) 0.029(4) 0.001(4) 0.000(4) 0.003(4)
C19 0.034(4) 0.028(4) 0.032(4) -0.007(4) 0.002(4) 0.003(3)
C20 0.038(5) 0.029(4) 0.044(5) -0.008(4) -0.005(4) -0.006(3)
C21 0.029(4) 0.035(4) 0.020(4) -0.006(3) 0.003(3) -0.001(3)
C22 0.031(4) 0.036(4) 0.026(4) 0.000(4) 0.001(3) -0.005(3)
C23 0.023(4) 0.039(4) 0.025(4) -0.002(4) 0.001(3) 0.003(3)
C24 0.033(4) 0.042(5) 0.050(5) -0.003(4) -0.004(4) -0.004(3)
C25 0.029(4) 0.047(5) 0.044(5) 0.012(4) -0.002(4) -0.006(4)
C26 0.033(5) 0.042(5) 0.047(5) 0.006(4) 0.008(4) -0.002(4)
C27 0.041(5) 0.063(6) 0.055(6) -0.005(5) 0.002(5) 0.004(5)
C28 0.036(6) 0.125(10) 0.074(8) 0.029(8) 0.011(5) 0.017(6)
C29 0.060(7) 0.115(10) 0.076(8) 0.019(8) 0.005(6) -0.033(7)
C30 0.046(6) 0.084(7) 0.086(8) 0.022(6) -0.009(6) -0.010(5)
C31 0.065(6) 0.047(5) 0.028(4) -0.007(4) -0.003(5) -0.007(4)
C32 0.072(6) 0.067(6) 0.037(5) -0.008(5) 0.010(5) -0.024(5)
C33 0.071(8) 0.137(11) 0.067(7) 0.013(8) 0.002(6) 0.008(8)
C34 0.109(10) 0.099(10) 0.143(12) -0.015(10) -0.013(10) 0.003(8)
Cl1 0.0419(11) 0.0548(14) 0.0813(16) -0.0319(13) 0.0130(13) 0.0048(11)
Cl2 0.0536(13) 0.0355(11) 0.0555(13) -0.0175(11) 0.0053(12) -0.0004(10)
N1 0.031(3) 0.030(3) 0.031(3) 0.001(3) -0.002(3) -0.002(3)
N2 0.030(3) 0.031(3) 0.031(4) 0.004(3) -0.003(3) -0.002(3)
N3 0.020(3) 0.036(3) 0.019(3) 0.002(3) 0.004(3) 0.002(3)
N5 0.027(4) 0.053(5) 0.053(5) 0.009(4) 0.007(4) 0.006(3)
O1 0.028(3) 0.037(3) 0.030(3) -0.003(2) -0.002(2) 0.005(2)
O2 0.031(3) 0.024(3) 0.042(3) -0.006(2) 0.004(3) -0.003(2)
O3 0.039(3) 0.039(3) 0.030(3) -0.003(2) 0.005(3) 0.000(2)
O4 0.039(4) 0.071(4) 0.067(4) 0.020(3) -0.003(3) 0.005(3)
O5 0.066(5) 0.148(8) 0.211(10) -0.108(8) 0.000(6) 0.014(5)
O6 0.069(4) 0.053(4) 0.051(4) 0.000(3) -0.020(3) -0.001(3)
O7 0.051(3) 0.041(3) 0.043(3) -0.008(3) -0.013(3) 0.008(3)
O8 0.066(4) 0.085(5) 0.072(5) -0.007(4) -0.011(4) -0.013(4)

loop_
_atom_type_symbol
_atom_type_description
_atom_type_scat_dispersion_real
_atom_type_scat_dispersion_imag
_atom_type_scat_source
C C 0.0033 0.0016 'International Tables Vol C Tables 4.2.6.8 and 6.1.1.4'
H H 0.0000 0.0000 'International Tables Vol C Tables 4.2.6.8 and 6.1.1.4'
N N 0.0061 0.0033 'International Tables Vol C Tables 4.2.6.8 and 6.1.1.4'
O O 0.0106 0.0060 'International Tables Vol C Tables 4.2.6.8 and 6.1.1.4'
Cl Cl 0.1484 0.1585 'International Tables Vol C Tables 4.2.6.8 and 6.1.1.4'
Zn Zn 0.2839 1.4301 'International Tables Vol C Tables 4.2.6.8 and 6.1.1.4'

loop_
_geom_angle_atom_site_label_1
_geom_angle_atom_site_label_2
_geom_angle_atom_site_label_3
_geom_angle
_geom_angle_site_symmetry_1
_geom_angle_site_symmetry_3
O2 Zn1 O1 99.57(19) . .
O2 Zn1 O3 93.35(19) . .
O1 Zn1 O3 103.14(19) . .
O2 Zn1 N1 168.0(2) . .
O1 Zn1 N1 90.8(2) . .
O3 Zn1 N1 90.2(2) . .
O2 Zn1 N2 89.3(2) . .
O1 Zn1 N2 141.1(2) . .
O3 Zn1 N2 114.1(2) . .
N1 Zn1 N2 78.8(2) . .
O1 C1 C2 125.5(6) . .
O1 C1 C6 117.2(6) . .
C2 C1 C6 117.3(6) . .
C3 C2 C1 119.5(7) . .
C3 C2 C7 116.7(6) . .
C1 C2 C7 123.8(6) . .
C4 C3 C2 121.5(7) . .
C4 C3 H3 119.3 . .
C2 C3 H3 119.3 . .
C3 C4 C5 120.1(7) . .
C3 C4 Cl1 119.5(6) . .
C5 C4 Cl1 120.3(6) . .
C6 C5 C4 119.8(7) . .
C6 C5 H5 120.1 . .
C4 C5 H5 120.1 . .
C5 C6 C1 121.8(6) . .
C5 C6 C22 120.6(6) . .
C1 C6 C22 117.6(6) . .
N1 C7 C2 125.7(7) . .
N1 C7 H7 117.1 . .
C2 C7 H7 117.1 . .
N1 C8 C9 106.5(5) . .
N1 C8 C13 116.4(6) . .
C9 C8 C13 111.6(6) . .
N1 C8 H8 107.3 . .
C9 C8 H8 107.3 . .
C13 C8 H8 107.3 . .
N2 C9 C10 116.4(5) . .
N2 C9 C8 106.8(5) . .
C10 C9 C8 112.9(5) . .
N2 C9 H9 106.7 . .
C10 C9 H9 106.7 . .
C8 C9 H9 106.7 . .
C9 C10 C11 111.7(6) . .
C9 C10 H10A 109.3 . .
C11 C10 H10A 109.3 . .
C9 C10 H10B 109.3 . .
C11 C10 H10B 109.3 . .
H10A C10 H10B 107.9 . .
C12 C11 C10 110.6(6) . .
C12 C11 H11A 109.5 . .
C10 C11 H11A 109.5 . .
C12 C11 H11B 109.5 . .
C10 C11 H11B 109.5 . .
H11A C11 H11B 108.1 . .
C11 C12 C13 111.9(6) . .
C11 C12 H12A 109.2 . .
C13 C12 H12A 109.2 . .
C11 C12 H12B 109.2 . .
C13 C12 H12B 109.2 . .
H12A C12 H12B 107.9 . .
C12 C13 C8 108.5(6) . .
C12 C13 H13A 110.0 . .
C8 C13 H13A 110.0 . .
C12 C13 H13B 110.0 . .
C8 C13 H13B 110.0 . .
H13A C13 H13B 108.4 . .
N2 C14 C15 126.2(6) . .
N2 C14 H14 116.9 . .
C15 C14 H14 116.9 . .
C20 C15 C16 119.8(6) . .
C20 C15 C14 116.7(6) . .
C16 C15 C14 123.4(7) . .
O2 C16 C15 125.3(6) . .
O2 C16 C17 117.1(6) . .
C15 C16 C17 117.6(6) . .
C18 C17 C16 120.9(6) . .
C18 C17 C21 121.8(6) . 7_557
C16 C17 C21 117.2(6) . 7_557
C17 C18 C19 120.3(7) . .
C17 C18 H18 119.8 . .
C19 C18 H18 119.8 . .
C20 C19 C18 120.4(7) . .
C20 C19 Cl2 120.3(6) . .
C18 C19 Cl2 119.2(6) . .
C19 C20 C15 120.9(7) . .
C19 C20 H20 119.6 . .
C15 C20 H20 119.6 . .
C17 C21 N3 111.3(5) 7_557 .
C17 C21 H21A 109.4 7_557 .
N3 C21 H21A 109.4 . .
C17 C21 H21B 109.4 7_557 .
N3 C21 H21B 109.4 . .
H21A C21 H21B 108.0 . .
N3 C22 C6 110.6(5) . .
N3 C22 H22A 109.5 . .
C6 C22 H22A 109.5 . .
N3 C22 H22B 109.5 . .
C6 C22 H22B 109.5 . .
H22A C22 H22B 108.1 . .
N3 C23 C24 114.5(6) . .
N3 C23 H23A 108.6 . .
C24 C23 H23A 108.6 . .
N3 C23 H23B 108.6 . .
C24 C23 H23B 108.6 . .
H23A C23 H23B 107.6 . .
C25 C24 C23 111.4(6) . .
C25 C24 H24A 109.3 . .
C23 C24 H24A 109.3 . .
C25 C24 H24B 109.3 . .
C23 C24 H24B 109.3 . .
H24A C24 H24B 108.0 . .
C26 C25 C30 118.4(7) . .
C26 C25 C24 121.9(7) . .
C30 C25 C24 119.2(8) . .
C25 C26 C27 123.0(8) . .
C25 C26 H26 118.5 . .
C27 C26 H26 118.5 . .
C28 C27 C26 120.1(9) . .
C28 C27 H27 119.9 . .
C26 C27 H27 119.9 . .
C27 C28 C29 118.3(9) . .
C27 C28 H28 120.9 . .
C29 C28 H28 120.9 . .
C30 C29 C28 120.1(9) . .
C30 C29 H29 119.9 . .
C28 C29 H29 119.9 . .
C25 C30 C29 119.5(10) . .
C25 C30 H30 120.3 . .
C29 C30 H30 120.3 . .
O7 C31 C32 109.3(7) . .
O7 C31 H31A 109.8 . .
C32 C31 H31A 109.8 . .
O7 C31 H31B 109.8 . .
C32 C31 H31B 109.8 . .
H31A C31 H31B 108.3 . .
C31 C32 H32A 109.5 . .
C31 C32 H32B 109.5 . .
H32A C32 H32B 109.5 . .
C31 C32 H32C 109.5 . .
H32A C32 H32C 109.5 . .
H32B C32 H32C 109.5 . .
O8 C33 C34 107.9(9) . .
O8 C33 H33A 110.1 . .
C34 C33 H33A 110.1 . .
O8 C33 H33B 110.1 . .
C34 C33 H33B 110.1 . .
H33A C33 H33B 108.4 . .
C33 C34 H34A 109.5 . .
C33 C34 H34B 109.5 . .
H34A C34 H34B 109.5 . .
C33 C34 H34C 109.5 . .
H34A C34 H34C 109.5 . .
H34B C34 H34C 109.5 . .
C7 N1 C8 123.6(6) . .
C7 N1 Zn1 124.3(5) . .
C8 N1 Zn1 111.9(4) . .
C14 N2 C9 121.2(6) . .
C14 N2 Zn1 125.1(5) . .
C9 N2 Zn1 113.4(4) . .
C22 N3 C23 113.2(5) . .
C22 N3 C21 112.2(5) . .
C23 N3 C21 110.5(5) . .
O5 N5 O4 116.5(8) . .
O5 N5 O6 120.7(7) . .
O4 N5 O6 122.8(8) . .
C1 O1 Zn1 125.2(4) . .
C1 O1 H1A 105.6 . .
Zn1 O1 H1A 105.6 . .
C16 O2 Zn1 129.9(4) . .
Zn1 O3 H3A 109.1 . .
Zn1 O3 H3B 109.2 . .
H3A O3 H3B 109.5 . .
C31 O7 H7A 108.5 . .
C33 O8 H8A 109.1 . .

loop_
_geom_bond_atom_site_label_1
_geom_bond_atom_site_label_2
_geom_bond_distance
_geom_bond_site_symmetry_2
Zn1 O2 1.962(5) .
Zn1 O1 1.978(5) .
Zn1 O3 2.063(5) .
Zn1 N1 2.066(6) .
Zn1 N2 2.109(6) .
C1 O1 1.324(7) .
C1 C2 1.412(9) .
C1 C6 1.416(9) .
C2 C3 1.393(10) .
C2 C7 1.463(10) .
C3 C4 1.369(10) .
C3 H3 0.9500 .
C4 C5 1.377(10) .
C4 Cl1 1.750(7) .
C5 C6 1.374(9) .
C5 H5 0.9500 .
C6 C22 1.509(9) .
C7 N1 1.277(8) .
C7 H7 0.9500 .
C8 N1 1.460(8) .
C8 C9 1.529(9) .
C8 C13 1.534(9) .
C8 H8 1.0000 .
C9 N2 1.482(8) .
C9 C10 1.521(9) .
C9 H9 1.0000 .
C10 C11 1.524(10) .
C10 H10A 0.9900 .
C10 H10B 0.9900 .
C11 C12 1.512(10) .
C11 H11A 0.9900 .
C11 H11B 0.9900 .
C12 C13 1.533(9) .
C12 H12A 0.9900 .
C12 H12B 0.9900 .
C13 H13A 0.9900 .
C13 H13B 0.9900 .
C14 N2 1.289(9) .
C14 C15 1.452(9) .
C14 H14 0.9500 .
C15 C20 1.405(10) .
C15 C16 1.414(10) .
C16 O2 1.316(8) .
C16 C17 1.425(9) .
C17 C18 1.375(9) .
C17 C21 1.505(9) 7_557
C18 C19 1.390(10) .
C18 H18 0.9500 .
C19 C20 1.363(10) .
C19 Cl2 1.751(7) .
C20 H20 0.9500 .
C21 C17 1.505(9) 7_557
C21 N3 1.536(8) .
C21 H21A 0.9900 .
C21 H21B 0.9900 .
C22 N3 1.504(8) .
C22 H22A 0.9900 .
C22 H22B 0.9900 .
C23 N3 1.507(8) .
C23 C24 1.514(9) .
C23 H23A 0.9900 .
C23 H23B 0.9900 .
C24 C25 1.513(10) .
C24 H24A 0.9900 .
C24 H24B 0.9900 .
C25 C26 1.354(10) .
C25 C30 1.385(11) .
C26 C27 1.380(11) .
C26 H26 0.9500 .
C27 C28 1.354(13) .
C27 H27 0.9500 .
C28 C29 1.420(14) .
C28 H28 0.9500 .
C29 C30 1.404(13) .
C29 H29 0.9500 .
C30 H30 0.9500 .
C31 O7 1.420(8) .
C31 C32 1.498(11) .
C31 H31A 0.9900 .
C31 H31B 0.9900 .
C32 H32A 0.9800 .
C32 H32B 0.9800 .
C32 H32C 0.9800 .
C33 O8 1.402(12) .
C33 C34 1.510(14) .
C33 H33A 0.9900 .
C33 H33B 0.9900 .
C34 H34A 0.9800 .
C34 H34B 0.9800 .
C34 H34C 0.9800 .
N5 O5 1.219(9) .
N5 O4 1.220(8) .
N5 O6 1.239(8) .
O1 H1A 0.8501 .
O3 H3A 0.8500 .
O3 H3B 0.8500 .
O7 H7A 0.8499 .
O8 H8A 0.8500 .
